data_2209216
loop_
_publ_author_name
'Ying Li'
'Xiao-Yan Yang'
'Xue-Mei Li'
'Shu-Sheng Zhang'

_publ_section_title
;
 <i>N</i>-(4-Ethoxyphenyl)-<i>N</i>-[3-(2-nitrophenyl)prop-2-enylidene]amine
;
_journal_coeditor_code HK2045
_journal_issue 6
_journal_name_full 'Acta Crystallographica Section E'
_journal_page_first o2389
_journal_page_last o2390
_journal_paper_doi 10.1107/S1600536806018125
_journal_volume 62
_journal_year 2006
_chemical_formula_iupac 'C17 H16 N2 O3'
_chemical_formula_moiety 'C17 H16 N2 O3'
_chemical_formula_sum 'C17 H16 N2 O3'
_chemical_formula_weight 296.32
_chemical_name_systematic
;
N-(4-Ethoxyphenyl)-N-[3-(2-nitrophenyl)prop-2-enylidene]amine
;
_space_group_IT_number 2
_symmetry_cell_setting triclinic
_symmetry_space_group_name_Hall '-P 1'
_symmetry_space_group_name_H-M 'P -1'
_atom_sites_solution_hydrogens geom
_atom_sites_solution_primary direct
_atom_sites_solution_secondary difmap
_audit_creation_method SHELXL-97
_cell_angle_alpha 76.803(2)
_cell_angle_beta 81.767(2)
_cell_angle_gamma 67.553(2)
_cell_formula_units_Z 2
_cell_length_a 7.1103(10)
_cell_length_b 7.6318(11)
_cell_length_c 15.456(2)
_cell_measurement_reflns_used 796
_cell_measurement_temperature 296(2)
_cell_measurement_theta_max 25.8
_cell_measurement_theta_min 2.8
_cell_volume 753.23(18)
_computing_cell_refinement 'SAINT (Siemens, 1996)'
_computing_data_collection 'SMART (Siemens, 1996)'
_computing_data_reduction SAINT
_computing_molecular_graphics SHELXTL
_computing_publication_material 'SHELXTL, PARST (Nardelli, 1995) and PLATON (Spek, 2003)'
_computing_structure_refinement SHELXTL
_computing_structure_solution 'SHELXTL (Sheldrick, 1997)'
_diffrn_ambient_temperature 296(2)
_diffrn_detector_area_resol_mean 8.33
_diffrn_measured_fraction_theta_full 0.975
_diffrn_measured_fraction_theta_max 0.975
_diffrn_measurement_device_type 'Siemens SMART 1000 CCD area-detector'
_diffrn_measurement_method \w
_diffrn_radiation_monochromator graphite
_diffrn_radiation_source 'fine-focus sealed tube'
_diffrn_radiation_type MoK\a
_diffrn_radiation_wavelength 0.71073
_diffrn_reflns_av_R_equivalents 0.0171
_diffrn_reflns_av_sigmaI/netI 0.0383
_diffrn_reflns_limit_h_max 7
_diffrn_reflns_limit_h_min -8
_diffrn_reflns_limit_k_max 9
_diffrn_reflns_limit_k_min -9
_diffrn_reflns_limit_l_max 19
_diffrn_reflns_limit_l_min -15
_diffrn_reflns_number 4201
_diffrn_reflns_theta_full 26.01
_diffrn_reflns_theta_max 26.01
_diffrn_reflns_theta_min 1.36
_diffrn_standards_number 0
_exptl_absorpt_coefficient_mu 0.091
_exptl_absorpt_correction_T_max 0.9928
_exptl_absorpt_correction_T_min 0.9733
_exptl_absorpt_correction_type multi-scan
_exptl_absorpt_process_details '(SADABS; Sheldrick, 1996)'
_exptl_crystal_colour yellow
_exptl_crystal_density_diffrn 1.307
_exptl_crystal_density_method 'not measured'
_exptl_crystal_description plate
_exptl_crystal_F_000 312
_exptl_crystal_size_max 0.30
_exptl_crystal_size_mid 0.26
_exptl_crystal_size_min 0.08
_refine_diff_density_max 0.172
_refine_diff_density_min -0.149
_refine_ls_extinction_method none
_refine_ls_goodness_of_fit_ref 1.009
_refine_ls_hydrogen_treatment constr
_refine_ls_matrix_type full
_refine_ls_number_parameters 199
_refine_ls_number_reflns 2898
_refine_ls_number_restraints 0
_refine_ls_restrained_S_all 1.009
_refine_ls_R_factor_all 0.1014
_refine_ls_R_factor_gt 0.0552
_refine_ls_shift/su_max 0.000
_refine_ls_shift/su_mean 0.000
_refine_ls_structure_factor_coef Fsqd
_refine_ls_weighting_details 'calc w=1/[\s^2^(Fo^2^)+(0.0728P)^2^] where P=(Fo^2^+2Fc^2^)/3'
_refine_ls_weighting_scheme calc
_refine_ls_wR_factor_gt 0.1294
_refine_ls_wR_factor_ref 0.1556
_reflns_number_gt 1643
_reflns_number_total 2898
_reflns_threshold_expression I>2\s(I)
_cod_data_source_file hk2045.cif
_cod_data_source_block I
_cod_database_code 2209216
_cod_database_fobs_code 2209216

loop_
_symmetry_equiv_pos_as_xyz
'x, y, z'
'-x, -y, -z'

loop_
_atom_site_type_symbol
_atom_site_label
_atom_site_fract_x
_atom_site_fract_y
_atom_site_fract_z
_atom_site_U_iso_or_equiv
_atom_site_adp_type
_atom_site_calc_flag
_atom_site_refinement_flags
_atom_site_occupancy
O O1 0.7092(3) -0.2117(3) 0.02098(14) 0.1195(8) Uani d . 1
O O2 0.9750(3) -0.2983(3) -0.06488(11) 0.0978(7) Uani d . 1
O O3 -0.4715(2) 0.6814(2) 0.38287(10) 0.0719(5) Uani d . 1
N N1 0.8887(3) -0.2458(3) 0.00386(14) 0.0724(6) Uani d . 1
N N2 0.3433(3) 0.2691(3) 0.29721(12) 0.0683(6) Uani d . 1
C C1 1.0133(3) -0.2311(3) 0.06833(13) 0.0556(6) Uani d . 1
C C2 1.2197(4) -0.3364(3) 0.06006(16) 0.0692(7) Uani d . 1
H H2A 1.2718 -0.4080 0.0150 0.083 Uiso calc R 1
C C3 1.3466(4) -0.3354(4) 0.11769(17) 0.0752(7) Uani d . 1
H H3A 1.4853 -0.4074 0.1128 0.090 Uiso calc R 1
C C4 1.2688(4) -0.2273(3) 0.18324(16) 0.0734(7) Uani d . 1
H H4A 1.3549 -0.2247 0.2225 0.088 Uiso calc R 1
C C5 1.0637(3) -0.1233(3) 0.19061(15) 0.0666(7) Uani d . 1
H H5A 1.0145 -0.0513 0.2355 0.080 Uiso calc R 1
C C6 0.9247(3) -0.1198(3) 0.13429(14) 0.0547(6) Uani d . 1
C C7 0.7091(3) -0.0004(3) 0.14610(15) 0.0632(6) Uani d . 1
H H7A 0.6270 0.0213 0.1001 0.076 Uiso calc R 1
C C8 0.6206(3) 0.0790(3) 0.21536(15) 0.0656(6) Uani d . 1
H H8A 0.7033 0.0574 0.2611 0.079 Uiso calc R 1
C C9 0.4099(3) 0.1955(3) 0.22797(15) 0.0617(6) Uani d . 1
H H9A 0.3206 0.2175 0.1848 0.074 Uiso calc R 1
C C10 0.1343(3) 0.3787(3) 0.31275(13) 0.0548(6) Uani d . 1
C C11 0.0882(3) 0.5055(3) 0.36999(13) 0.0619(6) Uani d . 1
H H11A 0.1938 0.5201 0.3932 0.074 Uiso calc R 1
C C12 -0.1111(3) 0.6118(3) 0.39393(13) 0.0612(6) Uani d . 1
H H12A -0.1382 0.6982 0.4319 0.073 Uiso calc R 1
C C13 -0.2691(3) 0.5893(3) 0.36142(13) 0.0564(6) Uani d . 1
C C14 -0.2248(3) 0.4639(3) 0.30292(15) 0.0664(7) Uani d . 1
H H14A -0.3305 0.4489 0.2800 0.080 Uiso calc R 1
C C15 -0.0266(3) 0.3617(3) 0.27849(14) 0.0659(7) Uani d . 1
H H15A 0.0004 0.2797 0.2384 0.079 Uiso calc R 1
C C16 -0.5252(3) 0.8023(3) 0.44760(15) 0.0720(7) Uani d . 1
H H16A -0.4786 0.9095 0.4261 0.086 Uiso calc R 1
H H16B -0.4617 0.7294 0.5027 0.086 Uiso calc R 1
C C17 -0.7521(4) 0.8757(4) 0.46310(17) 0.0841(8) Uani d . 1
H H17A -0.7922 0.9590 0.5058 0.126 Uiso calc R 1
H H17B -0.7964 0.7687 0.4853 0.126 Uiso calc R 1
H H17C -0.8134 0.9465 0.4081 0.126 Uiso calc R 1

loop_
_atom_site_aniso_label
_atom_site_aniso_U_11
_atom_site_aniso_U_22
_atom_site_aniso_U_33
_atom_site_aniso_U_12
_atom_site_aniso_U_13
_atom_site_aniso_U_23
O1 0.0672(13) 0.166(2) 0.1495(19) -0.0346(13) 0.0038(13) -0.0963(16)
O2 0.1096(15) 0.1155(15) 0.0686(12) -0.0330(12) 0.0035(10) -0.0374(11)
O3 0.0490(10) 0.0823(11) 0.0812(11) -0.0068(8) -0.0012(7) -0.0414(9)
N1 0.0736(15) 0.0669(13) 0.0764(15) -0.0209(11) 0.0021(12) -0.0254(11)
N2 0.0535(12) 0.0690(13) 0.0749(14) -0.0058(10) -0.0015(9) -0.0296(11)
C1 0.0559(14) 0.0524(13) 0.0569(13) -0.0196(11) 0.0033(10) -0.0114(10)
C2 0.0624(16) 0.0681(15) 0.0685(16) -0.0162(12) 0.0148(12) -0.0214(12)
C3 0.0513(15) 0.0760(17) 0.0854(19) -0.0119(12) 0.0043(13) -0.0153(14)
C4 0.0610(16) 0.0689(16) 0.0864(18) -0.0171(13) -0.0116(13) -0.0139(14)
C5 0.0582(15) 0.0611(15) 0.0769(17) -0.0121(12) -0.0016(12) -0.0242(12)
C6 0.0502(13) 0.0487(13) 0.0599(13) -0.0137(10) 0.0037(10) -0.0121(10)
C7 0.0544(14) 0.0631(14) 0.0682(15) -0.0119(11) -0.0035(11) -0.0217(12)
C8 0.0534(14) 0.0603(15) 0.0737(16) -0.0072(11) -0.0027(11) -0.0192(12)
C9 0.0544(14) 0.0529(13) 0.0681(15) -0.0075(11) -0.0046(11) -0.0132(12)
C10 0.0499(13) 0.0510(13) 0.0552(13) -0.0073(10) -0.0044(10) -0.0129(10)
C11 0.0526(14) 0.0728(15) 0.0613(14) -0.0155(11) -0.0057(10) -0.0260(12)
C12 0.0559(14) 0.0684(15) 0.0605(14) -0.0145(11) -0.0007(11) -0.0308(12)
C13 0.0470(13) 0.0563(13) 0.0578(13) -0.0056(10) -0.0041(10) -0.0181(11)
C14 0.0536(14) 0.0712(15) 0.0760(16) -0.0112(12) -0.0105(11) -0.0332(13)
C15 0.0605(15) 0.0645(15) 0.0733(16) -0.0108(12) -0.0046(12) -0.0351(12)
C16 0.0612(15) 0.0744(16) 0.0741(16) -0.0101(12) 0.0035(12) -0.0323(13)
C17 0.0588(16) 0.0812(18) 0.104(2) -0.0107(13) 0.0129(13) -0.0390(15)

loop_
_atom_type_symbol
_atom_type_description
_atom_type_scat_dispersion_real
_atom_type_scat_dispersion_imag
_atom_type_scat_source
C C 0.0033 0.0016 'International Tables Vol C Tables 4.2.6.8 and 6.1.1.4'
H H 0.0000 0.0000 'International Tables Vol C Tables 4.2.6.8 and 6.1.1.4'
N N 0.0061 0.0033 'International Tables Vol C Tables 4.2.6.8 and 6.1.1.4'
O O 0.0106 0.0060 'International Tables Vol C Tables 4.2.6.8 and 6.1.1.4'

loop_
_geom_angle_atom_site_label_1
_geom_angle_atom_site_label_2
_geom_angle_atom_site_label_3
_geom_angle
_geom_angle_publ_flag
C13 O3 C16 118.28(17) yes
O1 N1 O2 122.2(2) yes
O1 N1 C1 120.0(2) yes
O2 N1 C1 117.7(2) yes
C9 N2 C10 121.98(19) yes
C2 C1 C6 123.0(2) yes
C2 C1 N1 115.6(2) yes
C6 C1 N1 121.3(2) yes
C3 C2 C1 120.0(2) ?
C3 C2 H2A 120.0 ?
C1 C2 H2A 120.0 ?
C2 C3 C4 119.6(2) ?
C2 C3 H3A 120.2 ?
C4 C3 H3A 120.2 ?
C5 C4 C3 119.8(2) ?
C5 C4 H4A 120.1 ?
C3 C4 H4A 120.1 ?
C4 C5 C6 123.5(2) ?
C4 C5 H5A 118.2 ?
C6 C5 H5A 118.2 ?
C5 C6 C1 114.05(19) ?
C5 C6 C7 119.5(2) ?
C1 C6 C7 126.4(2) ?
C8 C7 C6 126.3(2) ?
C8 C7 H7A 116.9 ?
C6 C7 H7A 116.9 ?
C7 C8 C9 126.9(2) ?
C7 C8 H8A 116.6 ?
C9 C8 H8A 116.6 ?
N2 C9 C8 120.9(2) ?
N2 C9 H9A 119.5 ?
C8 C9 H9A 119.5 ?
C11 C10 C15 117.76(19) ?
C11 C10 N2 116.8(2) ?
C15 C10 N2 125.37(19) ?
C10 C11 C12 121.7(2) ?
C10 C11 H11A 119.1 ?
C12 C11 H11A 119.1 ?
C13 C12 C11 119.85(19) ?
C13 C12 H12A 120.1 ?
C11 C12 H12A 120.1 ?
O3 C13 C12 124.98(19) ?
O3 C13 C14 116.0(2) ?
C12 C13 C14 119.0(2) ?
C15 C14 C13 120.6(2) ?
C15 C14 H14A 119.7 ?
C13 C14 H14A 119.7 ?
C14 C15 C10 121.0(2) ?
C14 C15 H15A 119.5 ?
C10 C15 H15A 119.5 ?
O3 C16 C17 107.9(2) ?
O3 C16 H16A 110.1 ?
C17 C16 H16A 110.1 ?
O3 C16 H16B 110.1 ?
C17 C16 H16B 110.1 ?
H16A C16 H16B 108.4 ?
C16 C17 H17A 109.5 ?
C16 C17 H17B 109.5 ?
H17A C17 H17B 109.5 ?
C16 C17 H17C 109.5 ?
H17A C17 H17C 109.5 ?
H17B C17 H17C 109.5 ?

loop_
_geom_bond_atom_site_label_1
_geom_bond_atom_site_label_2
_geom_bond_distance
_geom_bond_publ_flag
O1 N1 1.204(2) yes
O2 N1 1.219(2) yes
O3 C13 1.368(2) yes
O3 C16 1.429(2) yes
N1 C1 1.473(3) yes
N2 C9 1.269(2) yes
N2 C10 1.416(2) yes
C1 C2 1.382(3) ?
C1 C6 1.400(3) ?
C2 C3 1.359(3) ?
C2 H2A 0.9300 ?
C3 C4 1.373(3) ?
C3 H3A 0.9300 ?
C4 C5 1.371(3) ?
C4 H4A 0.9300 ?
C5 C6 1.397(3) ?
C5 H5A 0.9300 ?
C6 C7 1.463(3) ?
C7 C8 1.312(3) ?
C7 H7A 0.9300 ?
C8 C9 1.432(3) ?
C8 H8A 0.9300 ?
C9 H9A 0.9300 ?
C10 C11 1.375(3) ?
C10 C15 1.388(3) ?
C11 C12 1.382(3) ?
C11 H11A 0.9300 ?
C12 C13 1.376(3) ?
C12 H12A 0.9300 ?
C13 C14 1.384(3) ?
C14 C15 1.371(3) ?
C14 H14A 0.9300 ?
C15 H15A 0.9300 ?
C16 C17 1.495(3) ?
C16 H16A 0.9700 ?
C16 H16B 0.9700 ?
C17 H17A 0.9600 ?
C17 H17B 0.9600 ?
C17 H17C 0.9600 ?

loop_
_geom_hbond_atom_site_label_D
_geom_hbond_atom_site_label_H
_geom_hbond_atom_site_label_A
_geom_hbond_site_symmetry_A
_geom_hbond_distance_DH
_geom_hbond_distance_HA
_geom_hbond_distance_DA
_geom_hbond_angle_DHA
_geom_hbond_publ_flag
C7 H7A O1 1_555 0.93 2.23 2.786(3) 117 yes

loop_
_geom_torsion_atom_site_label_1
_geom_torsion_atom_site_label_2
_geom_torsion_atom_site_label_3
_geom_torsion_atom_site_label_4
_geom_torsion
O1 N1 C1 C2 157.2(2)
O2 N1 C1 C2 -20.8(3)
O1 N1 C1 C6 -21.7(3)
O2 N1 C1 C6 160.4(2)
C6 C1 C2 C3 0.2(3)
N1 C1 C2 C3 -178.6(2)
C1 C2 C3 C4 -0.8(4)
C2 C3 C4 C5 0.7(4)
C3 C4 C5 C6 0.0(4)
C4 C5 C6 C1 -0.6(3)
C4 C5 C6 C7 -178.5(2)
C2 C1 C6 C5 0.5(3)
N1 C1 C6 C5 179.23(19)
C2 C1 C6 C7 178.2(2)
N1 C1 C6 C7 -3.0(3)
C5 C6 C7 C8 -13.9(3)
C1 C6 C7 C8 168.4(2)
C6 C7 C8 C9 -179.7(2)
C10 N2 C9 C8 -177.61(19)
C7 C8 C9 N2 -178.0(2)
C9 N2 C10 C11 -157.7(2)
C9 N2 C10 C15 25.6(3)
C15 C10 C11 C12 0.7(3)
N2 C10 C11 C12 -176.28(18)
C10 C11 C12 C13 1.2(3)
C16 O3 C13 C12 -3.7(3)
C16 O3 C13 C14 175.85(19)
C11 C12 C13 O3 177.63(19)
C11 C12 C13 C14 -1.9(3)
O3 C13 C14 C15 -178.75(19)
C12 C13 C14 C15 0.8(3)
C13 C14 C15 C10 1.0(4)
C11 C10 C15 C14 -1.8(3)
N2 C10 C15 C14 174.9(2)
C13 O3 C16 C17 -176.65(18)
